data_7232081
loop_
_publ_author_name
'Sharara, Kudzaishe N.'
'Nyamayaro, Kudzanai'
'Wicht, Merrill M.'
'Venter, Gerhard A.'
'B\'athori, Nikoletta B.'

_publ_section_title
;
 Multicomponent crystals of nitrofurazone -- when more is less
;
_journal_issue 7
_journal_name_full CrystEngComm
_journal_page_first 1091
_journal_paper_doi 10.1039/C8CE01911H
_journal_volume 21
_journal_year 2019
_chemical_formula_sum 'C24 H27 Cl N16 O21'
_chemical_formula_weight 911.06
_space_group_crystal_system triclinic
_space_group_IT_number 2
_space_group_name_Hall '-P 1'
_space_group_name_H-M_alt 'P -1'
_symmetry_space_group_name_Hall '-P 1'
_symmetry_space_group_name_H-M 'P -1'
_atom_sites_solution_hydrogens mixed
_audit_creation_method SHELXL-2016/4
_audit_update_record
;
2018-11-04 deposited with the CCDC.
2019-01-03 downloaded from the CCDC.
;
_cell_angle_alpha 77.88(3)
_cell_angle_beta 80.90(3)
_cell_angle_gamma 87.87(3)
_cell_formula_units_Z 2
_cell_length_a 7.9863(16)
_cell_length_b 14.566(3)
_cell_length_c 16.208(3)
_cell_measurement_reflns_used 3976
_cell_measurement_temperature 173(2)
_cell_measurement_theta_max 25.073
_cell_measurement_theta_min 1.300
_cell_volume 1820.2(7)
_computing_structure_refinement 'SHELXL-2016/4 (Sheldrick, 2016)'
_diffrn_ambient_temperature 173(2)
_diffrn_measured_fraction_theta_full 0.997
_diffrn_measured_fraction_theta_max 0.997
_diffrn_measurement_device_type 'Bruker Apex II'
_diffrn_radiation_type MoK\a
_diffrn_radiation_wavelength 0.71073
_diffrn_reflns_av_R_equivalents 0.0456
_diffrn_reflns_av_unetI/netI 0.0760
_diffrn_reflns_Laue_measured_fraction_full 0.997
_diffrn_reflns_Laue_measured_fraction_max 0.997
_diffrn_reflns_limit_h_max 9
_diffrn_reflns_limit_h_min -9
_diffrn_reflns_limit_k_max 17
_diffrn_reflns_limit_k_min -17
_diffrn_reflns_limit_l_max 16
_diffrn_reflns_limit_l_min -19
_diffrn_reflns_number 14221
_diffrn_reflns_point_group_measured_fraction_full 0.997
_diffrn_reflns_point_group_measured_fraction_max 0.997
_diffrn_reflns_theta_full 25.073
_diffrn_reflns_theta_max 25.073
_diffrn_reflns_theta_min 1.300
_exptl_absorpt_coefficient_mu 0.216
_exptl_absorpt_correction_T_max 1.000
_exptl_absorpt_correction_T_min 0.847
_exptl_absorpt_correction_type multi-scan
_exptl_absorpt_process_details 'SADABS, BRUKER AXS'
_exptl_crystal_colour yellow
_exptl_crystal_density_diffrn 1.662
_exptl_crystal_description prism
_exptl_crystal_F_000 936
_exptl_crystal_recrystallization_method 'Re-crystallisation from solvent: HClO4'
_exptl_crystal_size_max 0.130
_exptl_crystal_size_mid 0.110
_exptl_crystal_size_min 0.070
_refine_diff_density_max 0.511
_refine_diff_density_min -0.442
_refine_diff_density_rms 0.065
_refine_ls_extinction_method none
_refine_ls_goodness_of_fit_ref 0.964
_refine_ls_hydrogen_treatment mixed
_refine_ls_matrix_type full
_refine_ls_number_parameters 619
_refine_ls_number_reflns 6451
_refine_ls_number_restraints 3
_refine_ls_restrained_S_all 0.964
_refine_ls_R_factor_all 0.0987
_refine_ls_R_factor_gt 0.0527
_refine_ls_shift/su_max 0.000
_refine_ls_shift/su_mean 0.000
_refine_ls_structure_factor_coef Fsqd
_refine_ls_weighting_details 'w=1/[\s^2^(Fo^2^)+(0.0730P)^2^] where P=(Fo^2^+2Fc^2^)/3'
_refine_ls_weighting_scheme calc
_refine_ls_wR_factor_gt 0.1198
_refine_ls_wR_factor_ref 0.1408
_reflns_Friedel_coverage 0.000
_reflns_number_gt 3976
_reflns_number_total 6451
_reflns_threshold_expression 'I > 2\s(I)'
_cod_data_source_file c8ce01911h2.cif
_cod_data_source_block nfzhclo4
_cod_depositor_comments 'Adding full bibliography for 7232079--7232083.cif.'
_cod_database_code 7232081
_shelx_shelxl_version_number 2016/4
_shelx_space_group_comment
;
The symmetry employed for this shelxl refinement is uniquely defined
by the following loop, which should always be used as a source of
symmetry information in preference to the above space-group names.
They are only intended as comments.
;
_shelx_estimated_absorpt_t_min 0.972
_shelx_estimated_absorpt_t_max 0.985

loop_
_space_group_symop_operation_xyz
'x, y, z'
'-x, -y, -z'

loop_
_atom_site_label
_atom_site_type_symbol
_atom_site_fract_x
_atom_site_fract_y
_atom_site_fract_z
_atom_site_U_iso_or_equiv
_atom_site_adp_type
_atom_site_occupancy
_atom_site_site_symmetry_order
_atom_site_calc_flag
_atom_site_refinement_flags_posn
_atom_site_refinement_flags_adp
N1A N -0.2848(3) -0.12686(18) 0.46140(17) 0.0267(6) Uani 1 1 d . .
O2A O -0.2122(3) -0.16970(15) 0.40875(15) 0.0342(6) Uani 1 1 d . .
O3A O -0.4023(3) -0.15988(16) 0.51906(15) 0.0352(6) Uani 1 1 d . .
C4A C -0.2328(4) -0.0350(2) 0.4601(2) 0.0230(7) Uani 1 1 d . .
O5A O -0.1095(3) 0.00276(14) 0.39572(13) 0.0245(5) Uani 1 1 d . .
C6A C -0.0758(4) 0.0884(2) 0.4129(2) 0.0236(7) Uani 1 1 d . .
C7A C -0.1779(4) 0.1022(2) 0.4849(2) 0.0270(8) Uani 1 1 d . .
H7A H -0.179916 0.155784 0.509926 0.032 Uiso 1 1 calc R U
C8A C -0.2796(4) 0.0218(2) 0.5151(2) 0.0280(8) Uani 1 1 d . .
H8A H -0.364016 0.010113 0.564396 0.034 Uiso 1 1 calc R U
C9A C 0.0522(4) 0.1442(2) 0.3526(2) 0.0246(7) Uani 1 1 d . .
H9A H 0.100709 0.125598 0.301203 0.030 Uiso 1 1 calc R U
N10A N 0.0982(3) 0.21974(18) 0.37091(16) 0.0252(6) Uani 1 1 d . .
N11A N 0.2161(3) 0.27377(19) 0.31246(18) 0.0285(7) Uani 1 1 d . .
H11A H 0.257(4) 0.254(2) 0.268(2) 0.018(8) Uiso 1 1 d . .
C12A C 0.2697(4) 0.3567(2) 0.3278(2) 0.0277(8) Uani 1 1 d . .
O13A O 0.3702(3) 0.40623(15) 0.27180(14) 0.0326(6) Uani 1 1 d . .
N14A N 0.2030(4) 0.3775(2) 0.4018(2) 0.0340(8) Uani 1 1 d . .
H14A H 0.138(4) 0.340(2) 0.437(2) 0.023(10) Uiso 1 1 d . .
H15A H 0.242(4) 0.424(3) 0.416(2) 0.038(11) Uiso 1 1 d . .
N1B N 0.9807(3) 0.35989(19) -0.38589(18) 0.0310(7) Uani 1 1 d . .
O2B O 1.0871(3) 0.42237(18) -0.41532(16) 0.0505(8) Uani 1 1 d . .
O3B O 0.9442(3) 0.30258(16) -0.42606(15) 0.0359(6) Uani 1 1 d . .
C4B C 0.8947(4) 0.3531(2) -0.3013(2) 0.0285(8) Uani 1 1 d . .
O5B O 0.9269(3) 0.42133(15) -0.26083(14) 0.0310(6) Uani 1 1 d . .
C6B C 0.8247(4) 0.3999(2) -0.1824(2) 0.0292(8) Uani 1 1 d . .
C7B C 0.7355(4) 0.3209(2) -0.1765(2) 0.0348(9) Uani 1 1 d . .
H7B H 0.656738 0.291686 -0.128797 0.042 Uiso 1 1 calc R U
C8B C 0.7806(4) 0.2900(2) -0.2536(2) 0.0338(8) Uani 1 1 d . .
H8B H 0.739533 0.236359 -0.268706 0.041 Uiso 1 1 calc R U
C9B C 0.8378(4) 0.4628(2) -0.1263(2) 0.0329(8) Uani 1 1 d . .
H9B H 0.909352 0.516331 -0.143711 0.039 Uiso 1 1 calc R U
N10B N 0.7486(3) 0.44369(19) -0.05134(18) 0.0313(7) Uani 1 1 d . .
N11B N 0.7611(4) 0.5020(2) 0.00236(19) 0.0360(8) Uani 1 1 d . .
H11B H 0.822(5) 0.551(3) -0.015(3) 0.055(13) Uiso 1 1 d . .
C12B C 0.6657(4) 0.4869(2) 0.0822(2) 0.0300(8) Uani 1 1 d . .
O13B O 0.6798(3) 0.54121(16) 0.12973(15) 0.0427(7) Uani 1 1 d . .
N14B N 0.5653(4) 0.4125(2) 0.1028(2) 0.0308(7) Uani 1 1 d . .
H14B H 0.560(4) 0.376(2) 0.067(2) 0.025(9) Uiso 1 1 d . .
H15B H 0.510(5) 0.404(3) 0.151(3) 0.059(14) Uiso 1 1 d . .
N1C N 1.3611(4) 1.21409(19) 0.07160(18) 0.0328(7) Uani 1 1 d . .
O2C O 1.3043(3) 1.25187(16) 0.13124(15) 0.0405(6) Uani 1 1 d . .
O3C O 1.4813(3) 1.24616(18) 0.01555(16) 0.0497(7) Uani 1 1 d . .
C4C C 1.2891(4) 1.1301(2) 0.0638(2) 0.0262(8) Uani 1 1 d . .
O5C O 1.1642(3) 1.09385(15) 0.12910(13) 0.0274(5) Uani 1 1 d . .
C6C C 1.1177(4) 1.0126(2) 0.1093(2) 0.0277(8) Uani 1 1 d . .
C7C C 1.2093(4) 1.0010(2) 0.0336(2) 0.0300(8) Uani 1 1 d . .
H7C H 1.199273 0.950692 0.005782 0.036 Uiso 1 1 calc R U
C8C C 1.3205(4) 1.0767(2) 0.0045(2) 0.0287(8) Uani 1 1 d . .
H8C H 1.401116 1.088071 -0.046241 0.034 Uiso 1 1 calc R U
C9C C 0.9880(4) 0.9587(2) 0.1711(2) 0.0311(8) Uani 1 1 d . .
H9C H 0.939841 0.980148 0.221213 0.037 Uiso 1 1 calc R U
N10C N 0.9401(3) 0.88216(18) 0.15679(17) 0.0272(6) Uani 1 1 d . .
N11C N 0.8189(4) 0.83274(19) 0.21754(19) 0.0327(7) Uani 1 1 d . .
H11C H 0.776(4) 0.857(2) 0.258(2) 0.032(10) Uiso 1 1 d . .
C12C C 0.7604(4) 0.7513(2) 0.2058(2) 0.0286(8) Uani 1 1 d . .
O13C O 0.6454(3) 0.70915(17) 0.26257(15) 0.0440(7) Uani 1 1 d . .
N14C N 0.8245(4) 0.7202(2) 0.13748(19) 0.0306(7) Uani 1 1 d . .
H14C H 0.905(4) 0.753(2) 0.096(2) 0.036(10) Uiso 1 1 d . .
H15C H 0.794(5) 0.669(3) 0.128(2) 0.045(12) Uiso 1 1 d . .
N1D N 0.0697(3) 0.73907(19) 0.93652(17) 0.0284(7) Uani 1 1 d . .
O2D O -0.0314(3) 0.67417(16) 0.96658(15) 0.0392(6) Uani 1 1 d . .
O3D O 0.0982(3) 0.79854(16) 0.97633(15) 0.0362(6) Uani 1 1 d . .
C4D C 0.1547(4) 0.7475(2) 0.8528(2) 0.0253(8) Uani 1 1 d . .
O5D O 0.1200(3) 0.68128(14) 0.81078(13) 0.0262(5) Uani 1 1 d . .
C6D C 0.2238(4) 0.7024(2) 0.7331(2) 0.0254(8) Uani 1 1 d . .
C7D C 0.3173(4) 0.7803(2) 0.7287(2) 0.0291(8) Uani 1 1 d . .
H7D H 0.397730 0.809337 0.681757 0.035 Uiso 1 1 calc R U
C8D C 0.2726(4) 0.8094(2) 0.8063(2) 0.0284(8) Uani 1 1 d . .
H8D H 0.315924 0.861580 0.822760 0.034 Uiso 1 1 calc R U
C9D C 0.2109(4) 0.6401(2) 0.6763(2) 0.0279(8) Uani 1 1 d . .
H9D H 0.136727 0.587691 0.692964 0.033 Uiso 1 1 calc R U
N10D N 0.3031(3) 0.65748(18) 0.60197(17) 0.0267(6) Uani 1 1 d . .
N11D N 0.2901(4) 0.5957(2) 0.55179(18) 0.0284(7) Uani 1 1 d . .
H11D H 0.223(5) 0.547(3) 0.569(3) 0.060(13) Uiso 1 1 d . .
C12D C 0.3811(4) 0.6086(2) 0.4719(2) 0.0265(8) Uani 1 1 d . .
O13D O 0.3621(3) 0.55049(15) 0.42710(14) 0.0311(6) Uani 1 1 d . .
N14D N 0.4854(4) 0.6814(2) 0.4480(2) 0.0343(8) Uani 1 1 d . .
H14D H 0.500(4) 0.721(2) 0.485(2) 0.027(9) Uiso 1 1 d . .
H15D H 0.531(4) 0.691(2) 0.399(2) 0.027(10) Uiso 1 1 d . .
O16 O 0.5777(4) 0.5422(2) 0.29834(19) 0.0448(7) Uani 1 1 d D .
H16A H 0.538(8) 0.502(4) 0.270(4) 0.18(3) Uiso 1 1 d D .
H16B H 0.597(7) 0.6023(14) 0.271(3) 0.11(2) Uiso 1 1 d D .
H16C H 0.500(6) 0.553(5) 0.343(3) 0.15(3) Uiso 1 1 d D .
CL17 Cl 0.44969(11) -0.01792(6) 0.25577(6) 0.0365(2) Uani 1 1 d . .
O18 O 0.3041(4) -0.0753(2) 0.2763(2) 0.0863(11) Uani 1 1 d . .
O19 O 0.3969(3) 0.07375(18) 0.26907(18) 0.0529(8) Uani 1 1 d . .
O20 O 0.5707(3) -0.0522(2) 0.31075(17) 0.0638(9) Uani 1 1 d . .
O21 O 0.5278(4) -0.0108(2) 0.16991(17) 0.0701(10) Uani 1 1 d . .

loop_
_atom_site_aniso_label
_atom_site_aniso_U_11
_atom_site_aniso_U_22
_atom_site_aniso_U_33
_atom_site_aniso_U_23
_atom_site_aniso_U_13
_atom_site_aniso_U_12
N1A 0.0296(16) 0.0253(15) 0.0268(16) -0.0054(13) -0.0084(14) -0.0046(13)
O2A 0.0411(15) 0.0275(13) 0.0349(14) -0.0105(11) -0.0026(12) -0.0023(11)
O3A 0.0349(14) 0.0368(14) 0.0305(14) -0.0033(11) 0.0049(12) -0.0186(11)
C4A 0.0221(17) 0.0250(17) 0.0208(17) -0.0017(14) -0.0024(14) -0.0071(14)
O5A 0.0228(12) 0.0261(12) 0.0247(13) -0.0078(10) 0.0013(10) -0.0073(10)
C6A 0.0234(17) 0.0204(16) 0.0272(19) -0.0047(14) -0.0038(15) -0.0054(14)
C7A 0.0300(19) 0.0248(17) 0.0269(19) -0.0086(15) -0.0007(15) -0.0056(15)
C8A 0.0256(18) 0.034(2) 0.0231(18) -0.0061(16) 0.0013(15) -0.0064(15)
C9A 0.0267(18) 0.0272(18) 0.0187(17) -0.0063(14) 0.0038(14) -0.0059(15)
N10A 0.0239(15) 0.0264(15) 0.0220(15) -0.0003(12) 0.0021(12) -0.0085(12)
N11A 0.0317(17) 0.0289(16) 0.0219(16) -0.0065(14) 0.0086(13) -0.0105(13)
C12A 0.0256(18) 0.0298(19) 0.027(2) -0.0061(16) 0.0014(16) -0.0075(16)
O13A 0.0337(14) 0.0325(13) 0.0277(13) -0.0030(11) 0.0070(11) -0.0163(11)
N14A 0.042(2) 0.0311(18) 0.0259(18) -0.0089(15) 0.0103(15) -0.0180(16)
N1B 0.0291(16) 0.0312(16) 0.0302(17) -0.0048(14) 0.0012(14) -0.0032(14)
O2B 0.0564(18) 0.0493(16) 0.0411(17) -0.0142(14) 0.0198(14) -0.0288(15)
O3B 0.0402(15) 0.0343(14) 0.0345(14) -0.0148(12) 0.0016(12) -0.0052(11)
C4B 0.033(2) 0.0298(19) 0.0229(19) -0.0082(16) 0.0002(16) -0.0042(16)
O5B 0.0345(13) 0.0322(13) 0.0254(13) -0.0071(11) 0.0014(11) -0.0086(10)
C6B 0.0303(19) 0.034(2) 0.0208(19) -0.0033(16) 0.0015(15) -0.0041(16)
C7B 0.036(2) 0.039(2) 0.028(2) -0.0089(17) 0.0046(16) -0.0103(17)
C8B 0.036(2) 0.0316(19) 0.033(2) -0.0063(17) 0.0005(17) -0.0091(17)
C9B 0.035(2) 0.033(2) 0.028(2) -0.0037(16) 0.0051(17) -0.0128(16)
N10B 0.0347(17) 0.0292(16) 0.0310(17) -0.0087(14) -0.0029(14) -0.0085(13)
N11B 0.052(2) 0.0302(17) 0.0255(18) -0.0094(15) 0.0056(15) -0.0200(16)
C12B 0.037(2) 0.0240(18) 0.029(2) -0.0071(16) -0.0018(16) -0.0063(16)
O13B 0.0603(18) 0.0340(14) 0.0343(15) -0.0148(12) 0.0068(13) -0.0209(13)
N14B 0.0393(19) 0.0273(17) 0.0259(18) -0.0094(15) 0.0026(15) -0.0119(14)
N1C 0.0402(18) 0.0313(16) 0.0261(17) -0.0060(14) -0.0004(14) -0.0113(14)
O2C 0.0586(17) 0.0353(14) 0.0281(14) -0.0134(12) 0.0039(12) -0.0151(12)
O3C 0.0524(17) 0.0541(17) 0.0401(17) -0.0140(14) 0.0137(14) -0.0301(14)
C4C 0.0287(19) 0.0252(17) 0.0242(19) -0.0040(15) -0.0025(15) -0.0066(15)
O5C 0.0307(13) 0.0287(12) 0.0234(13) -0.0086(10) 0.0006(10) -0.0091(10)
C6C 0.0291(19) 0.0269(18) 0.029(2) -0.0082(16) -0.0071(16) -0.0028(15)
C7C 0.032(2) 0.0292(18) 0.030(2) -0.0109(16) -0.0038(16) -0.0035(16)
C8C 0.0271(19) 0.0338(19) 0.0238(19) -0.0074(16) 0.0038(15) -0.0065(16)
C9C 0.034(2) 0.034(2) 0.027(2) -0.0146(17) 0.0032(16) -0.0056(16)
N10C 0.0281(15) 0.0278(15) 0.0228(15) -0.0028(13) 0.0032(12) -0.0053(13)
N11C 0.0431(19) 0.0283(16) 0.0232(16) -0.0098(14) 0.0137(14) -0.0089(14)
C12C 0.0286(19) 0.0272(18) 0.0269(19) -0.0050(16) 0.0052(16) -0.0027(15)
O13C 0.0493(16) 0.0402(15) 0.0344(15) -0.0076(12) 0.0219(13) -0.0167(13)
N14C 0.0362(18) 0.0278(17) 0.0243(17) -0.0095(14) 0.0133(14) -0.0109(14)
N1D 0.0296(16) 0.0274(16) 0.0266(16) -0.0059(14) 0.0030(13) -0.0065(13)
O2D 0.0453(16) 0.0356(14) 0.0324(15) -0.0067(12) 0.0104(12) -0.0178(13)
O3D 0.0436(15) 0.0345(14) 0.0321(14) -0.0149(12) 0.0031(12) -0.0112(12)
C4D 0.0268(18) 0.0255(18) 0.0237(18) -0.0087(15) 0.0014(15) -0.0022(15)
O5D 0.0289(13) 0.0272(12) 0.0212(12) -0.0073(10) 0.0044(10) -0.0074(10)
C6D 0.0234(18) 0.0280(18) 0.0220(18) -0.0045(15) 0.0043(14) -0.0005(15)
C7D 0.0264(19) 0.036(2) 0.0212(18) -0.0014(15) 0.0033(15) -0.0054(16)
C8D 0.0301(19) 0.0253(18) 0.030(2) -0.0076(16) -0.0019(16) -0.0045(15)
C9D 0.0276(19) 0.0300(19) 0.0235(19) -0.0038(15) 0.0022(15) -0.0025(15)
N10D 0.0296(16) 0.0282(15) 0.0213(15) -0.0042(13) -0.0009(13) -0.0035(12)
N11D 0.0311(17) 0.0281(16) 0.0250(17) -0.0080(14) 0.0046(13) -0.0099(14)
C12D 0.0244(18) 0.0272(18) 0.0259(19) -0.0047(16) 0.0022(15) -0.0060(15)
O13D 0.0361(14) 0.0287(13) 0.0283(13) -0.0107(11) 0.0045(11) -0.0122(11)
N14D 0.0424(19) 0.0355(18) 0.0227(18) -0.0098(15) 0.0118(15) -0.0219(15)
O16 0.0608(19) 0.0353(16) 0.0414(17) -0.0146(15) -0.0101(15) 0.0060(14)
CL17 0.0376(5) 0.0432(5) 0.0294(5) -0.0091(4) -0.0045(4) -0.0032(4)
O18 0.086(3) 0.061(2) 0.114(3) -0.011(2) -0.022(2) -0.0402(19)
O19 0.0465(17) 0.0423(16) 0.068(2) -0.0196(15) 0.0079(14) 0.0006(13)
O20 0.0561(19) 0.105(2) 0.0374(17) -0.0282(17) -0.0196(14) 0.0389(18)
O21 0.078(2) 0.105(3) 0.0305(16) -0.0284(17) -0.0059(15) 0.0275(19)

loop_
_atom_type_symbol
_atom_type_description
_atom_type_scat_dispersion_real
_atom_type_scat_dispersion_imag
_atom_type_scat_source
C C 0.0033 0.0016 'International Tables Vol C Tables 4.2.6.8 and 6.1.1.4'
H H 0.0000 0.0000 'International Tables Vol C Tables 4.2.6.8 and 6.1.1.4'
N N 0.0061 0.0033 'International Tables Vol C Tables 4.2.6.8 and 6.1.1.4'
O O 0.0106 0.0060 'International Tables Vol C Tables 4.2.6.8 and 6.1.1.4'
Cl Cl 0.1484 0.1585 'International Tables Vol C Tables 4.2.6.8 and 6.1.1.4'

loop_
_geom_angle_atom_site_label_1
_geom_angle_atom_site_label_2
_geom_angle_atom_site_label_3
_geom_angle
O2A N1A O3A 124.1(3)
O2A N1A C4A 119.6(3)
O3A N1A C4A 116.3(3)
C8A C4A O5A 112.6(3)
C8A C4A N1A 130.7(3)
O5A C4A N1A 116.7(3)
C4A O5A C6A 104.6(2)
C7A C6A O5A 110.3(3)
C7A C6A C9A 133.7(3)
O5A C6A C9A 115.9(3)
C6A C7A C8A 106.6(3)
C4A C8A C7A 105.9(3)
N10A C9A C6A 117.4(3)
C9A N10A N11A 117.2(3)
N10A N11A C12A 120.2(3)
O13A C12A N14A 125.5(3)
O13A C12A N11A 118.5(3)
N14A C12A N11A 115.9(3)
O3B N1B O2B 123.5(3)
O3B N1B C4B 117.6(3)
O2B N1B C4B 118.9(3)
C8B C4B O5B 113.0(3)
C8B C4B N1B 130.5(3)
O5B C4B N1B 116.4(3)
C4B O5B C6B 104.5(2)
C7B C6B O5B 110.0(3)
C7B C6B C9B 134.8(3)
O5B C6B C9B 115.2(3)
C6B C7B C8B 107.6(3)
C4B C8B C7B 104.8(3)
N10B C9B C6B 117.2(3)
C9B N10B N11B 117.7(3)
N10B N11B C12B 120.5(3)
O13B C12B N14B 124.7(3)
O13B C12B N11B 119.1(3)
N14B C12B N11B 116.2(3)
O2C N1C O3C 123.5(3)
O2C N1C C4C 120.1(3)
O3C N1C C4C 116.4(3)
C8C C4C O5C 112.5(3)
C8C C4C N1C 132.6(3)
O5C C4C N1C 114.9(3)
C4C O5C C6C 104.5(2)
C7C C6C O5C 110.1(3)
C7C C6C C9C 134.6(3)
O5C C6C C9C 115.3(3)
C6C C7C C8C 107.5(3)
C4C C8C C7C 105.3(3)
N10C C9C C6C 118.3(3)
C9C N10C N11C 116.5(3)
C12C N11C N10C 119.6(3)
O13C C12C N14C 123.7(3)
O13C C12C N11C 117.4(3)
N14C C12C N11C 118.9(3)
O3D N1D O2D 123.0(3)
O3D N1D C4D 117.7(3)
O2D N1D C4D 119.3(3)
C8D C4D O5D 112.8(3)
C8D C4D N1D 131.0(3)
O5D C4D N1D 116.2(3)
C4D O5D C6D 104.8(2)
C7D C6D O5D 109.9(3)
C7D C6D C9D 134.8(3)
O5D C6D C9D 115.3(3)
C6D C7D C8D 107.3(3)
C4D C8D C7D 105.2(3)
N10D C9D C6D 118.0(3)
C9D N10D N11D 115.8(3)
N10D N11D C12D 120.1(3)
O13D C12D N14D 125.1(3)
O13D C12D N11D 117.8(3)
N14D C12D N11D 117.1(3)
O18 CL17 O21 112.3(2)
O18 CL17 O20 111.1(2)
O21 CL17 O20 109.00(17)
O18 CL17 O19 107.35(18)
O21 CL17 O19 109.16(18)
O20 CL17 O19 107.82(17)

loop_
_geom_bond_atom_site_label_1
_geom_bond_atom_site_label_2
_geom_bond_distance
N1A O2A 1.222(3)
N1A O3A 1.246(3)
N1A C4A 1.411(4)
C4A C8A 1.343(4)
C4A O5A 1.354(4)
O5A C6A 1.379(3)
C6A C7A 1.361(4)
C6A C9A 1.440(4)
C7A C8A 1.405(4)
C9A N10A 1.279(4)
N10A N11A 1.365(4)
N11A C12A 1.380(4)
C12A O13A 1.235(4)
C12A N14A 1.323(4)
N1B O3B 1.229(3)
N1B O2B 1.235(3)
N1B C4B 1.419(4)
C4B C8B 1.347(5)
C4B O5B 1.352(4)
O5B C6B 1.379(4)
C6B C7B 1.353(5)
C6B C9B 1.438(4)
C7B C8B 1.406(5)
C9B N10B 1.288(4)
N10B N11B 1.355(4)
N11B C12B 1.373(4)
C12B O13B 1.233(4)
C12B N14B 1.326(4)
N1C O2C 1.228(3)
N1C O3C 1.243(4)
N1C C4C 1.408(4)
C4C C8C 1.347(4)
C4C O5C 1.365(4)
O5C C6C 1.369(4)
C6C C7C 1.364(4)
C6C C9C 1.447(5)
C7C C8C 1.395(5)
C9C N10C 1.270(4)
N10C N11C 1.370(4)
N11C C12C 1.352(4)
C12C O13C 1.267(4)
C12C N14C 1.306(4)
N1D O3D 1.230(3)
N1D O2D 1.234(3)
N1D C4D 1.401(4)
C4D C8D 1.349(4)
C4D O5D 1.351(3)
O5D C6D 1.376(4)
C6D C7D 1.364(4)
C6D C9D 1.440(4)
C7D C8D 1.400(4)
C9D N10D 1.289(4)
N10D N11D 1.351(3)
N11D C12D 1.361(4)
C12D O13D 1.252(3)
C12D N14D 1.326(4)
CL17 O18 1.412(3)
CL17 O21 1.416(3)
CL17 O20 1.424(3)
CL17 O19 1.434(2)

loop_
_geom_torsion_atom_site_label_1
_geom_torsion_atom_site_label_2
_geom_torsion_atom_site_label_3
_geom_torsion_atom_site_label_4
_geom_torsion
O2A N1A C4A C8A -172.4(3)
O3A N1A C4A C8A 6.1(5)
O2A N1A C4A O5A 4.0(4)
O3A N1A C4A O5A -177.6(3)
C8A C4A O5A C6A 0.9(3)
N1A C4A O5A C6A -176.1(3)
C4A O5A C6A C7A -0.8(3)
C4A O5A C6A C9A -179.6(3)
O5A C6A C7A C8A 0.5(4)
C9A C6A C7A C8A 178.9(4)
O5A C4A C8A C7A -0.7(4)
N1A C4A C8A C7A 175.8(3)
C6A C7A C8A C4A 0.1(4)
C7A C6A C9A N10A 8.3(6)
O5A C6A C9A N10A -173.4(3)
C6A C9A N10A N11A -178.2(3)
C9A N10A N11A C12A 179.3(3)
N10A N11A C12A O13A -176.4(3)
N10A N11A C12A N14A 1.4(5)
O3B N1B C4B C8B 3.4(5)
O2B N1B C4B C8B -176.7(4)
O3B N1B C4B O5B -174.9(3)
O2B N1B C4B O5B 5.0(4)
C8B C4B O5B C6B -0.5(4)
N1B C4B O5B C6B 178.1(3)
C4B O5B C6B C7B 0.4(4)
C4B O5B C6B C9B 179.3(3)
O5B C6B C7B C8B -0.2(4)
C9B C6B C7B C8B -178.8(4)
O5B C4B C8B C7B 0.4(4)
N1B C4B C8B C7B -177.9(3)
C6B C7B C8B C4B -0.1(4)
C7B C6B C9B N10B 0.8(6)
O5B C6B C9B N10B -177.8(3)
C6B C9B N10B N11B 179.4(3)
C9B N10B N11B C12B 178.2(3)
N10B N11B C12B O13B 180.0(3)
N10B N11B C12B N14B 1.0(5)
O2C N1C C4C C8C 176.9(4)
O3C N1C C4C C8C -2.8(6)
O2C N1C C4C O5C -4.0(4)
O3C N1C C4C O5C 176.3(3)
C8C C4C O5C C6C 0.9(4)
N1C C4C O5C C6C -178.4(3)
C4C O5C C6C C7C -1.1(4)
C4C O5C C6C C9C 178.3(3)
O5C C6C C7C C8C 1.0(4)
C9C C6C C7C C8C -178.3(4)
O5C C4C C8C C7C -0.3(4)
N1C C4C C8C C7C 178.8(4)
C6C C7C C8C C4C -0.5(4)
C7C C6C C9C N10C -0.2(6)
O5C C6C C9C N10C -179.5(3)
C6C C9C N10C N11C 179.1(3)
C9C N10C N11C C12C 179.1(3)
N10C N11C C12C O13C -178.3(3)
N10C N11C C12C N14C 1.9(5)
O3D N1D C4D C8D 3.1(5)
O2D N1D C4D C8D -178.1(3)
O3D N1D C4D O5D -179.7(3)
O2D N1D C4D O5D -0.9(4)
C8D C4D O5D C6D 0.6(4)
N1D C4D O5D C6D -177.2(3)
C4D O5D C6D C7D -0.6(3)
C4D O5D C6D C9D 179.4(3)
O5D C6D C7D C8D 0.5(4)
C9D C6D C7D C8D -179.6(4)
O5D C4D C8D C7D -0.3(4)
N1D C4D C8D C7D 177.0(3)
C6D C7D C8D C4D -0.1(4)
C7D C6D C9D N10D -1.2(6)
O5D C6D C9D N10D 178.8(3)
C6D C9D N10D N11D 178.3(3)
C9D N10D N11D C12D 179.3(3)
N10D N11D C12D O13D -178.5(3)
N10D N11D C12D N14D 2.4(5)
